data_2103234
loop_
_publ_author_name
'Zakaria, Choudhury M.'
'Ferguson, George'
'Lough, Alan J.'
'Glidewell, Christopher'

_publ_section_title
;
 [Ni(cyclam)(OCO<i>R</i>)~2~], a finite molecular complex:
 hydrogen-bonded supramolecular aggregation in one, two and three
 dimensions, and coordination polymers in one and two dimensions
;
_journal_issue 1
_journal_name_full 'Acta Crystallographica Section B'
_journal_page_first 78
_journal_page_last 93
_journal_paper_doi 10.1107/S010876810101850X
_journal_volume 58
_journal_year 2002
_chemical_formula_moiety 'C24 H30 N8 Ni O12'
_chemical_formula_sum 'C24 H30 N8 Ni O12'
_chemical_formula_weight 681.27
_chemical_name_systematic
;
Bis-(3,5-dinitrobenzoato)-1,4,8,11-tetraazacyclotetradecanenickel(II)
;
_space_group_IT_number 2
_symmetry_cell_setting triclinic
_symmetry_space_group_name_Hall '-P 1'
_symmetry_space_group_name_H-M 'P -1'
_atom_sites_solution_hydrogens geom
_atom_sites_solution_primary direct
_atom_sites_solution_secondary difmap
_cell_angle_alpha 99.826(2)
_cell_angle_beta 97.966(2)
_cell_angle_gamma 108.388(2)
_cell_formula_units_Z 1
_cell_length_a 7.7663(3)
_cell_length_b 9.7845(6)
_cell_length_c 10.4026(7)
_cell_measurement_reflns_used 5718
_cell_measurement_temperature 293(2)
_cell_measurement_theta_max 27.19
_cell_measurement_theta_min 2.82
_cell_volume 723.30(7)
_computing_cell_refinement 'DENZO-SMN (Otwinowski & Minor, 1997)'
_computing_data_collection 'Kappa-CCD server software (Nonius, 1997)'
_computing_data_reduction 'DENZO-SMN (Otwinowski & Minor, 1997)'
_computing_molecular_graphics ' PLATON (Spek, 2001)'
_computing_publication_material 'SHELXL-97 (Sheldrick, 1997b) and PRPKAPPA (Ferguson, 1999)'
_computing_structure_refinement 'SHELXL-97 (Sheldrick, 1997b)'
_computing_structure_solution 'SHELXS-97 (Sheldrick, 1997a)'
_diffrn_ambient_temperature 293(2)
_diffrn_measured_fraction_theta_full .986
_diffrn_measured_fraction_theta_max .972
_diffrn_measurement_device_type Kappa-CCD
_diffrn_measurement_method '\f scans, and \w scans with \k offsets'
_diffrn_radiation_monochromator graphite
_diffrn_radiation_source 'fine-focus sealed X-ray tube'
_diffrn_radiation_type 'Mo K\a'
_diffrn_radiation_wavelength .71073
_diffrn_reflns_av_R_equivalents .075
_diffrn_reflns_av_sigmaI/netI .0638
_diffrn_reflns_limit_h_max 9
_diffrn_reflns_limit_h_min 0
_diffrn_reflns_limit_k_max 11
_diffrn_reflns_limit_k_min -12
_diffrn_reflns_limit_l_max 13
_diffrn_reflns_limit_l_min -13
_diffrn_reflns_number 17662
_diffrn_reflns_theta_full 25.50
_diffrn_reflns_theta_max 27.19
_diffrn_reflns_theta_min 2.82
_diffrn_standards_decay_% 0
_exptl_absorpt_coefficient_mu .748
_exptl_absorpt_correction_T_max .9852
_exptl_absorpt_correction_T_min .8067
_exptl_absorpt_correction_type multi-scan
_exptl_absorpt_process_details 'DENZO-SMN (Otwinowski & Minor, 1997)'
_exptl_crystal_colour colourless
_exptl_crystal_density_diffrn 1.564
_exptl_crystal_density_method 'not measured'
_exptl_crystal_description plate
_exptl_crystal_F_000 354
_exptl_crystal_size_max .30
_exptl_crystal_size_mid .24
_exptl_crystal_size_min .02
_refine_diff_density_max .285
_refine_diff_density_min -.431
_refine_ls_extinction_coef .013(3)
_refine_ls_extinction_expression Fc^*^=kFc[1+0.001xFc^2^\l^3^/sin(2\q)]^-1/4^
_refine_ls_extinction_method SHELXL
_refine_ls_goodness_of_fit_ref 1.055
_refine_ls_hydrogen_treatment constr
_refine_ls_matrix_type full
_refine_ls_number_parameters 206
_refine_ls_number_reflns 3135
_refine_ls_number_restraints 0
_refine_ls_restrained_S_all 1.055
_refine_ls_R_factor_all .0578
_refine_ls_R_factor_gt .0421
_refine_ls_shift/su_max .000
_refine_ls_shift/su_mean .000
_refine_ls_structure_factor_coef Fsqd
_refine_ls_weighting_details 'w=1/[\s^2^(Fo^2^)P)^2^+0.3293P] where P=(Fo^2^+2Fc^2^)/3'
_refine_ls_weighting_scheme calc
_refine_ls_wR_factor_gt .0887
_refine_ls_wR_factor_ref .0968
_reflns_number_gt 2560
_reflns_number_total 3135
_reflns_threshold_expression >2\s(I)
_cod_data_source_file na0129.cif
_cod_data_source_block II
_cod_depositor_comments
;
The following automatic conversions were performed:
'_exptl_absorpt_correction_type' value 'Multi-scan' changed to
'multi-scan' according to
'/home/saulius/struct/CIF-dictionaries/cif_core.dic' dictionary named
'cif_core.dic' version 2.4.1 from 2010-06-29.

Automatic conversion script
Id: cif_fix_enum 1527 2010-12-29 10:47:43Z saulius 

The following automatic conversions were performed:

'_exptl_absorpt_correction_type' value 'Multi-scan' changed to
'multi-scan' according to
/home/saulius/struct/CIF-dictionaries/cif_core.dic dictionary named
'cif_core.dic' version 2.4.1 from 2010-06-29.

Automatic conversion script
Id: cif_fix_values 1715 2011-07-08 13:25:40Z adriana 
;
_cod_original_sg_symbol_H-M P-1
_cod_database_code 2103234
_cod_database_fobs_code 2103234

loop_
_symmetry_equiv_pos_as_xyz
'x, y, z'
'-x, -y, -z'

loop_
_atom_site_label
_atom_site_fract_x
_atom_site_fract_y
_atom_site_fract_z
_atom_site_U_iso_or_equiv
_atom_site_adp_type
_atom_site_calc_flag
_atom_site_refinement_flags
_atom_site_occupancy
_atom_site_type_symbol
Ni1 .5000 .5000 .5000 .03420(15) Uani d S 1 Ni
N1 .2732(3) .5215(2) .57420(19) .0407(5) Uani d . 1 N
C2 .2156(4) .4009(3) .6446(3) .0529(7) Uani d . 1 C
C3 .2281(4) .2618(3) .5626(3) .0538(7) Uani d . 1 C
N4 .4181(3) .2920(2) .5391(2) .0415(5) Uani d . 1 N
C5 .4378(4) .1739(3) .4400(3) .0469(6) Uani d . 1 C
C6 .6350(4) .2085(3) .4189(3) .0494(6) Uani d . 1 C
C7 .7033(4) .3306(3) .3461(3) .0484(6) Uani d . 1 C
O11 .3435(2) .40263(19) .30221(16) .0456(4) Uani d . 1 O
O12 .1530(2) .5311(2) .28440(18) .0547(5) Uani d . 1 O
O32 .0894(3) -.0360(3) -.2587(2) .0800(7) Uani d . 1 O
O31 .2989(3) .0153(2) -.0804(2) .0681(6) Uani d . 1 O
O51 -.3909(3) .3286(3) -.0794(2) .0696(6) Uani d . 1 O
O52 -.4066(3) .1585(2) -.2464(2) .0704(6) Uani d . 1 O
N3 .1675(4) .0330(2) -.1442(2) .0537(6) Uani d . 1 N
N5 -.3274(3) .2430(3) -.1391(2) .0520(6) Uani d . 1 N
C11 .1133(3) .3314(2) .1059(2) .0362(5) Uani d . 1 C
C12 .1873(3) .2326(3) .0429(2) .0402(5) Uani d . 1 C
C13 .0918(3) .1419(3) -.0800(2) .0422(6) Uani d . 1 C
C14 -.0744(4) .1447(3) -.1438(2) .0454(6) Uani d . 1 C
C15 -.1450(3) .2432(3) -.0773(2) .0406(5) Uani d . 1 C
C16 -.0543(3) .3368(3) .0452(2) .0387(5) Uani d . 1 C
C17 .2114(3) .4321(3) .2431(2) .0373(5) Uani d . 1 C
H1 .1802 .5011 .5024 .049 Uiso calc R 1 H
H2A .0894 .3839 .6563 .063 Uiso calc R 1 H
H2B .2958 .4277 .7319 .063 Uiso calc R 1 H
H3A .1973 .1828 .6097 .065 Uiso calc R 1 H
H3B .1406 .2307 .4781 .065 Uiso calc R 1 H
H4 .4912 .2983 .6178 .050 Uiso calc R 1 H
H5A .3560 .1601 .3558 .056 Uiso calc R 1 H
H5B .3999 .0820 .4694 .056 Uiso calc R 1 H
H6A .6451 .1189 .3693 .059 Uiso calc R 1 H
H6B .7172 .2355 .5054 .059 Uiso calc R 1 H
H7A .8211 .3316 .3244 .058 Uiso calc R 1 H
H7B .6156 .3098 .2631 .058 Uiso calc R 1 H
H12 .2993 .2276 .0829 .048 Uiso calc R 1 H
H14 -.1359 .0836 -.2272 .055 Uiso calc R 1 H
H16 -.1049 .4026 .0865 .046 Uiso calc R 1 H

loop_
_atom_site_aniso_label
_atom_site_aniso_U_11
_atom_site_aniso_U_22
_atom_site_aniso_U_33
_atom_site_aniso_U_12
_atom_site_aniso_U_13
_atom_site_aniso_U_23
Ni1 .0336(2) .0363(2) .0305(2) .01418(18) .00215(16) .00157(16)
N1 .0408(11) .0437(11) .0369(11) .0181(9) .0050(8) .0031(9)
C2 .0536(15) .0572(16) .0560(16) .0230(13) .0247(13) .0161(13)
C3 .0516(15) .0466(15) .0645(18) .0142(12) .0205(13) .0148(13)
N4 .0432(11) .0433(11) .0371(11) .0181(9) .0043(9) .0045(9)
C5 .0559(15) .0361(13) .0458(14) .0180(11) .0060(12) .0017(11)
C6 .0545(15) .0464(14) .0495(15) .0274(12) .0077(12) .0009(12)
C7 .0502(14) .0512(15) .0445(14) .0244(12) .0112(11) -.0014(11)
O11 .0459(10) .0510(10) .0361(9) .0235(8) -.0060(7) -.0013(8)
O12 .0540(11) .0602(12) .0452(10) .0309(9) -.0064(8) -.0082(9)
O32 .0983(17) .0786(15) .0522(13) .0348(13) .0104(12) -.0174(11)
O31 .0765(15) .0683(14) .0687(14) .0402(12) .0159(12) .0097(11)
O51 .0534(12) .0792(15) .0716(14) .0291(11) -.0048(10) .0081(12)
O52 .0660(13) .0622(13) .0571(13) .0111(10) -.0284(10) .0001(10)
N3 .0663(15) .0442(13) .0481(14) .0169(11) .0188(12) .0028(10)
N5 .0462(12) .0511(13) .0490(13) .0116(11) -.0077(10) .0104(11)
C11 .0376(12) .0355(12) .0307(11) .0090(9) .0014(9) .0064(9)
C12 .0413(13) .0410(13) .0363(12) .0142(10) .0036(10) .0070(10)
C13 .0503(14) .0383(13) .0363(13) .0149(11) .0091(11) .0043(10)
C14 .0537(15) .0414(14) .0310(12) .0088(11) .0000(11) .0035(10)
C15 .0385(12) .0406(13) .0352(12) .0074(10) -.0032(10) .0100(10)
C16 .0402(12) .0383(12) .0348(12) .0130(10) .0031(10) .0065(10)
C17 .0338(11) .0399(12) .0332(12) .0119(10) .0005(9) .0019(10)

loop_
_atom_type_symbol
_atom_type_description
_atom_type_scat_dispersion_real
_atom_type_scat_dispersion_imag
_atom_type_scat_source
C C .0033 .0016 'International Tables Vol C Tables 4.2.6.8 and 6.1.1.4'
H H .0000 .0000 'International Tables Vol C Tables 4.2.6.8 and 6.1.1.4'
N N .0061 .0033 'International Tables Vol C Tables 4.2.6.8 and 6.1.1.4'
Ni Ni .3393 1.1124 'International Tables Vol C Tables 4.2.6.8 and 6.1.1.4'
O O .0106 .0060 'International Tables Vol C Tables 4.2.6.8 and 6.1.1.4'

loop_
_geom_angle_atom_site_label_1
_geom_angle_atom_site_label_2
_geom_angle_atom_site_label_3
_geom_angle_site_symmetry_1
_geom_angle_site_symmetry_3
_geom_angle
_geom_angle_publ_flag
N4 Ni1 N4 . 2_666 180.0 no
N4 Ni1 N1 . . 85.46(8) no
N4 Ni1 N1 2_666 . 94.54(8) no
N4 Ni1 N1 . 2_666 94.54(8) no
N4 Ni1 N1 2_666 2_666 85.46(8) no
N1 Ni1 N1 . 2_666 180.0 no
N4 Ni1 O11 . 2_666 91.86(7) no
N4 Ni1 O11 2_666 2_666 88.14(7) no
N1 Ni1 O11 . 2_666 86.49(7) no
N1 Ni1 O11 2_666 2_666 93.51(7) no
N4 Ni1 O11 . . 88.14(7) no
N4 Ni1 O11 2_666 . 91.86(7) no
N1 Ni1 O11 . . 93.51(7) no
N1 Ni1 O11 2_666 . 86.49(7) no
O11 Ni1 O11 2_666 . 180 no
C2 N1 C7 . 2_666 114.0(2) no
C2 N1 Ni1 . . 105.8(2) no
C7 N1 Ni1 2_666 . 116.7(2) no
C2 N1 H1 . . 106.6 no
C7 N1 H1 2_666 . 106.6 no
Ni1 N1 H1 . . 106.6 no
N1 C2 C3 . . 108.7(2) no
N1 C2 H2A . . 109.9 no
C3 C2 H2A . . 109.9 no
N1 C2 H2B . . 109.9 no
C3 C2 H2B . . 109.9 no
H2A C2 H2B . . 108.3 no
N4 C3 C2 . . 109.3(2) no
N4 C3 H3A . . 109.8 no
C2 C3 H3A . . 109.8 no
N4 C3 H3B . . 109.8 no
C2 C3 H3B . . 109.8 no
H3A C3 H3B . . 108.3 no
C5 N4 C3 . . 113.9(2) no
C5 N4 Ni1 . . 115.8(2) no
C3 N4 Ni1 . . 106.1(2) no
C5 N4 H4 . . 106.8 no
C3 N4 H4 . . 106.8 no
Ni1 N4 H4 . . 106.8 no
N4 C5 C6 . . 112.4(2) no
N4 C5 H5A . . 109.1 no
C6 C5 H5A . . 109.1 no
N4 C5 H5B . . 109.1 no
C6 C5 H5B . . 109.1 no
H5A C5 H5B . . 107.9 no
C5 C6 C7 . . 116.2(2) no
C5 C6 H6A . . 108.2 no
C7 C6 H6A . . 108.2 no
C5 C6 H6B . . 108.2 no
C7 C6 H6B . . 108.2 no
H6A C6 H6B . . 107.4 no
N1 C7 C6 2_666 . 112.6(2) no
N1 C7 H7A 2_666 . 109.1 no
C6 C7 H7A . . 109.1 no
N1 C7 H7B 2_666 . 109.1 no
C6 C7 H7B . . 109.1 no
H7A C7 H7B . . 107.8 no
C17 O11 Ni1 . . 127.9(2) no
O31 N3 O32 . . 124.4(3) no
O31 N3 C13 . . 118.5(2) no
O32 N3 C13 . . 117.0(3) no
O52 N5 O51 . . 123.7(2) no
O52 N5 C15 . . 118.5(2) no
O51 N5 C15 . . 117.9(2) no
C16 C11 C12 . . 119.8(2) no
C16 C11 C17 . . 119.2(2) no
C12 C11 C17 . . 121.0(2) no
C13 C12 C11 . . 118.9(2) no
C13 C12 H12 . . 120.6 no
C11 C12 H12 . . 120.6 no
C14 C13 C12 . . 123.0(2) no
C14 C13 N3 . . 118.3(2) no
C12 C13 N3 . . 118.6(2) no
C13 C14 C15 . . 116.5(2) no
C13 C14 H14 . . 121.8 no
C15 C14 H14 . . 121.8 no
C16 C15 C14 . . 122.8(2) no
C16 C15 N5 . . 119.3(2) no
C14 C15 N5 . . 117.9(2) no
C15 C16 C11 . . 119.1(2) no
C15 C16 H16 . . 120.5 no
C11 C16 H16 . . 120.5 no
O12 C17 O11 . . 127.2(2) no
O12 C17 C11 . . 117.4(2) no
O11 C17 C11 . . 115.4(2) no

loop_
_geom_bond_atom_site_label_1
_geom_bond_atom_site_label_2
_geom_bond_site_symmetry_2
_geom_bond_distance
_geom_bond_publ_flag
Ni1 N1 . 2.073(2) no
Ni1 N1 2_666 2.073(2) no
Ni1 N4 . 2.062(2) no
Ni1 N4 2_666 2.062(2) no
Ni1 O11 2_666 2.127(2) no
Ni1 O11 . 2.127(2) no
N1 C2 . 1.477(3) no
N1 C7 2_666 1.482(3) no
N1 H1 . .91 no
C2 C3 . 1.516(4) no
C2 H2A . .97 no
C2 H2B . .97 no
C3 N4 . 1.474(3) no
C3 H3A . .97 no
C3 H3B . .97 no
N4 C5 . 1.473(3) no
N4 H4 . .91 no
C5 C6 . 1.516(4) no
C5 H5A . .97 no
C5 H5B . .97 no
C6 C7 . 1.517(4) no
C6 H6A . .97 no
C6 H6B . .97 no
C7 N1 2_666 1.482(3) no
C7 H7A . .97 no
C7 H7B . .97 no
O11 C17 . 1.259(3) no
O12 C17 . 1.233(3) no
O31 N3 . 1.214(3) no
O32 N3 . 1.229(3) no
O51 N5 . 1.224(3) no
O52 N5 . 1.218(3) no
N3 C13 . 1.479(3) no
N5 C15 . 1.472(3) no
C11 C12 . 1.391(3) no
C11 C16 . 1.386(3) no
C11 C17 . 1.527(3) no
C12 C13 . 1.381(3) no
C12 H12 . .93 no
C13 C14 . 1.377(4) no
C14 C15 . 1.386(4) no
C14 H14 . .93 no
C15 C16 . 1.380(3) no
C16 H16 . .93 no

loop_
_geom_hbond_atom_site_label_D
_geom_hbond_atom_site_label_H
_geom_hbond_atom_site_label_A
_geom_hbond_site_symmetry_A
_geom_hbond_distance_DH
_geom_hbond_distance_HA
_geom_hbond_distance_DA
_geom_hbond_angle_DHA
_geom_hbond_publ_flag
N1 H1 O12 . .91 2.33 3.056(3) 137 y
N4 H4 O52 1_656 .91 2.35 3.132(3) 144 y
C2 H2A O12 2_566 .97 2.40 3.287(4) 152 y

loop_
_geom_torsion_atom_site_label_1
_geom_torsion_atom_site_label_2
_geom_torsion_atom_site_label_3
_geom_torsion_atom_site_label_4
_geom_torsion_site_symmetry_1
_geom_torsion_site_symmetry_4
_geom_torsion
_geom_torsion_publ_flag
N4 Ni1 N1 C2 . . 15.0(2) no
N4 Ni1 N1 C2 2_666 . -165.0(2) no
O11 Ni1 N1 C2 2_666 . -77.1(2) no
O11 Ni1 N1 C2 . . 102.9(2) no
N4 Ni1 N1 C7 . 2_666 143.0(2) no
N4 Ni1 N1 C7 2_666 2_666 -37.0(2) no
O11 Ni1 N1 C7 2_666 2_666 50.9(2) no
O11 Ni1 N1 C7 . 2_666 -129.2(2) no
C7 N1 C2 C3 2_666 . -170.5(2) no
Ni1 N1 C2 C3 . . -41.0(2) no
N1 C2 C3 N4 . . 56.4(3) no
C2 C3 N4 C5 . . -169.1(2) no
C2 C3 N4 Ni1 . . -40.5(2) no
N1 Ni1 N4 C5 . . 141.5(12) no
N1 Ni1 N4 C5 2_666 . -38.5(2) no
O11 Ni1 N4 C5 2_666 . -132.1(2) no
O11 Ni1 N4 C5 . . 47.9(2) no
N1 Ni1 N4 C3 . . 14.1(2) no
N1 Ni1 N4 C3 2_666 . -165.9(2) no
O11 Ni1 N4 C3 2_666 . 100.4(2) no
O11 Ni1 N4 C3 . . -79.6(2) no
C3 N4 C5 C6 . . -179.8(2) no
Ni1 N4 C5 C6 . . 56.8(3) no
N4 C5 C6 C7 . . -71.0(3) no
C5 C6 C7 N1 . 2_666 68.7(3) no
N4 Ni1 O11 C17 . . 121.4(2) no
N4 Ni1 O11 C17 2_666 . -58.6(2) no
N1 Ni1 O11 C17 . . 36.0(2) no
N1 Ni1 O11 C17 2_666 . -144.0(2) no
C16 C11 C12 C13 . . .4(3) no
C17 C11 C12 C13 . . 178.8(2) no
C11 C12 C13 C14 . . .0(4) no
C11 C12 C13 N3 . . -177.7(2) no
O31 N3 C13 C14 . . -169.6(2) no
O32 N3 C13 C14 . . 9.0(3) no
O31 N3 C13 C12 . . 8.2(3) no
O32 N3 C13 C12 . . -173.2(2) no
C12 C13 C14 C15 . . -.9(4) no
N3 C13 C14 C15 . . 176.9(2) no
C13 C14 C15 C16 . . 1.3(4) no
C13 C14 C15 N5 . . -176.6(2) no
O52 N5 C15 C16 . . -179.1(2) no
O51 N5 C15 C16 . . 1.0(3) no
O52 N5 C15 C14 . . -1.1(3) no
O51 N5 C15 C14 . . 179.0(2) no
C14 C15 C16 C11 . . -.9(4) no
N5 C15 C16 C11 . . 177.0(2) no
C12 C11 C16 C15 . . .0(3) no
C17 C11 C16 C15 . . -178.4(2) no
Ni1 O11 C17 O12 . . 5.5(4) no
Ni1 O11 C17 C11 . . -173.8(2) no
C16 C11 C17 O12 . . -11.8(3) no
C12 C11 C17 O12 . . 169.8(2) no
C16 C11 C17 O11 . . 167.5(2) no
C12 C11 C17 O11 . . -10.9(3) no
